data_2107105
loop_
_publ_author_name
'Merritt, E.A.'
'Sundaralingam, M.'

_publ_section_title
;
 Structures of Unidentate (Co H P2 O7 (N H3)5) (H2 O)
 (Pentaamminepyrophosphatocobalt(III) Monohydrate) and Bidentate (Co H P2
 O7 (N H3 4) (H2 O)2 (Tetraamminepyrophosphatocobalt(III)Dihydrate)
;
_journal_name_full 'Acta Crystallographica B (24,1968-38,1982)'
_journal_page_first 2576
_journal_page_last 2584
_journal_volume 36
_journal_year 1980
_chemical_formula_sum 'Co H18 N5 O8 P2'
_chemical_name_systematic '(Co H P2 O7 (N H3)5) (H2 O)'
_space_group_IT_number 9
_symmetry_space_group_name_Hall 'C -2yc'
_symmetry_space_group_name_H-M 'C 1 c 1'
_cell_angle_alpha 90
_cell_angle_beta 98.73
_cell_angle_gamma 90
_cell_formula_units_Z 4
_cell_length_a 10.095
_cell_length_b 9.436
_cell_length_c 12.423
_cell_volume 1169.661
_citation_journal_id_ASTM ACBCAR
_cod_data_source_file Merritt_ACBCAR_1980_1270.cif
_cod_data_source_block H18Co1N5O8P2
_cod_original_formula_sum 'H18 Co1 N5 O8 P2'
_cod_database_code 2107105

loop_
_symmetry_equiv_pos_as_xyz
x,y,z
x,-y,z+1/2
x+1/2,y+1/2,z
x+1/2,-y+1/2,z+1/2

loop_
_atom_site_label
_atom_site_type_symbol
_atom_site_fract_x
_atom_site_fract_y
_atom_site_fract_z
_atom_site_occupancy
_atom_site_U_iso_or_equiv
O6 O-2 0.495 0.0332 0.4389 1 0.0
H5 H+1 -0.014 -0.394 0.21 1 0.0
O2 O-2 0.1333 0.3199 0.4446 1 0.0
O7 O-2 0.2715 -0.0249 0.4989 1 0.0
H4 H+1 0.085 -0.342 0.12 1 0.0
N5 N-3 0.0955 -0.0862 0.1487 1 0.0
H9 H+1 -0.005 -0.265 0.419 1 0.0
H10 H+1 0.308 -0.352 0.434 1 0.0
P2 P+5 0.344 0.0166 0.4069 1 0.0
Co1 Co+3 0.1923 -0.2239 0.2494 1 0.0
H1 H+1 0.299 0.254 0.095 1 0.0
H13 H+1 0.094 -0.067 0.064 1 0.0
H14 H+1 0 -0.103 0.124 1 0.0
H12 H+1 0.248 -0.45 0.333 1 0.0
H7 H+1 0.101 -0.162 0.44 1 0.0
N3 N-3 0.0685 -0.1844 0.3536 1 0.0
O3 O-2 0.0595 0.1407 0.2971 1 0.0
O5 O-2 0.3142 -0.076 0.3066 1 0.0
N2 N-3 0.0722 -0.3736 0.1831 1 0.0
H11 H+1 0.393 -0.403 0.343 1 0.0
N4 N-3 0.2883 -0.3606 0.3511 1 0.0
H6 H+1 0.11 -0.482 0.185 1 0.0
H15 H+1 0.084 0.018 0.199 1 0.0
O1 O-2 0.1849 0.364 0.2565 1 0.0
O8 O-2 0.317 0.2878 0.0907 1 0.0
H8 H+1 0.018 -0.143 0.328 1 0.0
H2 H+1 0.357 -0.178 0.127 1 0.0
P1 P+5 0.1605 0.2519 0.3373 1 0.0
O4 O-2 0.3048 0.1768 0.3722 1 0.0
N1 N-3 0.3194 -0.2566 0.1478 1 0.0
H3 H+1 0.376 -0.285 0.205 1 0.0
